data_2100581
loop_
_publ_author_name
'Broder, Charlotte K.'
'Barnett, Sarah A.'
'Gutmann, Matthias J.'
'Shankland, Kenneth'
'Wilson, Chick C.'

_publ_section_title
;
 Accurate molecular structures and hydrogen bonding in two polymorphs
 of <i>ortho</i>-acetamidobenzamide by single-crystal neutron
 diffraction
;
_journal_coeditor_code BM5034
_journal_date_accepted 2006-07-04
_journal_date_recd_electronic 2006-05-19
_journal_issue 5
_journal_name_full 'Acta Crystallographica Section B'
_journal_page_first 926
_journal_page_last 930
_journal_paper_category FA
_journal_paper_doi 10.1107/S0108768106025821
_journal_volume 62
_journal_year 2006
_chemical_formula_moiety 'C9 H10 N2 O2'
_chemical_formula_sum 'C9 H10 N2 O2'
_chemical_formula_weight 178.19
_chemical_name_common 'o-acetoamidobenzoic acid beta polymorph'
_chemical_name_systematic
;
\b-o-acetoamidobenzoic acid
;
_space_group_IT_number 14
_symmetry_cell_setting monoclinic
_symmetry_space_group_name_Hall '-P 2ybc'
_symmetry_space_group_name_H-M 'P 1 21/c 1'
_atom_sites_solution_hydrogens difmap
_atom_sites_solution_primary direct
_atom_sites_solution_secondary difmap
_audit_creation_method SHELXL-97
_cell_angle_alpha 90.00
_cell_angle_beta 101.120(10)
_cell_angle_gamma 90.00
_cell_formula_units_Z 4
_cell_length_a 7.7880(10)
_cell_length_b 8.972(2)
_cell_length_c 12.547(2)
_cell_measurement_reflns_used 400
_cell_measurement_temperature 30(2)
_cell_volume 860.2(3)
_computing_cell_refinement SXD-2001
_computing_data_collection SXD-2001
_computing_data_reduction SXD-2001
_computing_molecular_graphics SHELXTL
_computing_publication_material SHELXTL
_computing_structure_refinement 'SHELXL-97 (Sheldrick, 1997)'
_computing_structure_solution 'SHELXS-97 (Sheldrick, 1990)'
_diffrn_ambient_temperature 30(2)
_diffrn_measured_fraction_theta_full 0.243
_diffrn_measured_fraction_theta_max 0.243
_diffrn_measurement_device_type SXD
_diffrn_measurement_method 'time-of-flight LAUE diffraction'
_diffrn_radiation_probe neutron
_diffrn_radiation_source 'ISIS spallation source'
_diffrn_radiation_type neutron
_diffrn_radiation_wavelength 0.69-5.9
_diffrn_reflns_av_R_equivalents 0.0000
_diffrn_reflns_av_sigmaI/netI 0.0624
_diffrn_reflns_limit_h_max 16
_diffrn_reflns_limit_h_min -21
_diffrn_reflns_limit_k_max 19
_diffrn_reflns_limit_k_min -15
_diffrn_reflns_limit_l_max 27
_diffrn_reflns_limit_l_min -33
_diffrn_reflns_number 11484
_diffrn_reflns_theta_full 82.52
_diffrn_reflns_theta_max 82.52
_diffrn_reflns_theta_min 8.20
_diffrn_standards_decay_% 0
_diffrn_standards_number 0
_exptl_absorpt_correction_type gaussian
_exptl_absorpt_process_details
;
Gaussian intigration method applied thought SXD-2001 program
;
_exptl_crystal_colour Colourless
_exptl_crystal_density_diffrn 1.376
_exptl_crystal_density_meas ?
_exptl_crystal_density_method .
_exptl_crystal_description Block
_exptl_crystal_F_000 211
_exptl_crystal_size_max 3.5
_exptl_crystal_size_mid 1.5
_exptl_crystal_size_min 1.5
_refine_diff_density_max 2.346
_refine_diff_density_min -2.384
_refine_ls_extinction_coef 0.0450(7)
_refine_ls_extinction_expression Fc^*^=kFc[1+0.001xFc^2^\l^3^/sin(2\q)]^-1/4^
_refine_ls_extinction_method SHELXL
_refine_ls_goodness_of_fit_ref 1.033
_refine_ls_hydrogen_treatment refall
_refine_ls_matrix_type full
_refine_ls_number_parameters 274
_refine_ls_number_reflns 11484
_refine_ls_number_restraints 0
_refine_ls_restrained_S_all 1.033
_refine_ls_R_factor_all 0.0580
_refine_ls_R_factor_gt 0.0580
_refine_ls_shift/su_max 0.000
_refine_ls_shift/su_mean 0.000
_refine_ls_structure_factor_coef Fsqd
_refine_ls_weighting_details 'calc w=1/[\s^2^(Fo^2^)+(0.0926P)^2^+11.2116P] where P=(Fo^2^+2Fc^2^)/3'
_refine_ls_weighting_scheme calc
_refine_ls_wR_factor_gt 0.1476
_refine_ls_wR_factor_ref 0.1476
_reflns_number_gt 11484
_reflns_number_total 11484
_reflns_threshold_expression >2sigma(I)
_cod_data_source_file bm5034.cif
_cod_data_source_block aaba_beta_30K
_cod_depositor_comments
;
The following automatic conversions were performed:
'_symmetry_cell_setting' value 'Monoclinic' changed to 'monoclinic'
according to '/home/saulius/struct/CIF-dictionaries/cif_core.dic'
dictionary named 'cif_core.dic' version 2.4.1 from 2010-06-29.

Automatic conversion script
Id: cif_fix_enum 1527 2010-12-29 10:47:43Z saulius 

The following automatic conversions were performed:

'_symmetry_cell_setting' value 'Monoclinic' changed to 'monoclinic'
according to /home/saulius/struct/CIF-dictionaries/cif_core.dic
dictionary named 'cif_core.dic' version 2.4.1 from 2010-06-29.

Automatic conversion script
Id: cif_fix_values 1715 2011-07-08 13:25:40Z adriana 
;
_cod_original_sg_symbol_H-M P21/c
_cod_database_code 2100581

loop_
_symmetry_equiv_pos_as_xyz
'x, y, z'
'-x, y+1/2, -z+1/2'
'-x, -y, -z'
'x, -y-1/2, z-1/2'

loop_
_atom_site_type_symbol
_atom_site_label
_atom_site_fract_x
_atom_site_fract_y
_atom_site_fract_z
_atom_site_U_iso_or_equiv
_atom_site_adp_type
_atom_site_calc_flag
_atom_site_occupancy
O O1 0.30407(8) 0.45434(11) 0.06498(5) 0.00571(13) Uani d 1
O O2 0.45233(9) 0.44751(12) 0.32723(6) 0.00736(13) Uani d 1
N N1 0.49421(5) 0.64900(7) 0.09770(3) 0.00633(9) Uani d 1
N N2 0.46827(5) 0.69965(7) 0.33038(3) 0.00516(8) Uani d 1
C C1 0.29204(7) 0.72026(9) 0.27464(4) 0.00442(11) Uani d 1
C C2 0.23108(7) 0.65871(9) 0.17126(4) 0.00428(10) Uani d 1
C C3 0.05534(7) 0.67694(10) 0.12146(5) 0.00569(12) Uani d 1
C C4 -0.05798(7) 0.75886(10) 0.17259(5) 0.00678(12) Uani d 1
C C5 0.00313(8) 0.82164(10) 0.27477(5) 0.00708(12) Uani d 1
C C6 0.17756(7) 0.80121(10) 0.32588(5) 0.00657(12) Uani d 1
C C7 0.34806(7) 0.57761(9) 0.10839(4) 0.00400(10) Uani d 1
C C8 0.53825(7) 0.56233(9) 0.35385(4) 0.00510(11) Uani d 1
C C9 0.72597(8) 0.55796(11) 0.41339(5) 0.00847(13) Uani d 1
H H2 0.5428(2) 0.7909(3) 0.35617(16) 0.0200(4) Uani d 1
H H1B 0.5733(2) 0.6050(3) 0.04917(15) 0.0196(4) Uani d 1
H H3 0.0071(2) 0.6274(3) 0.04198(13) 0.0201(4) Uani d 1
H H1A 0.5146(2) 0.7555(3) 0.12716(15) 0.0191(4) Uani d 1
H H6 0.2260(2) 0.8474(3) 0.40600(13) 0.0226(5) Uani d 1
H H4 -0.19351(19) 0.7759(3) 0.13325(15) 0.0224(4) Uani d 1
H H5 -0.0857(2) 0.8848(3) 0.31499(15) 0.0233(5) Uani d 1
H H9C 0.7817(3) 0.6684(3) 0.4312(2) 0.0295(5) Uani d 1
H H9B 0.8041(3) 0.4982(5) 0.3639(2) 0.0379(8) Uani d 1
H H9A 0.7330(3) 0.4966(4) 0.48892(18) 0.0376(8) Uani d 1

loop_
_atom_site_aniso_label
_atom_site_aniso_U_11
_atom_site_aniso_U_22
_atom_site_aniso_U_33
_atom_site_aniso_U_12
_atom_site_aniso_U_13
_atom_site_aniso_U_23
O1 0.00659(18) 0.0037(4) 0.00728(19) -0.0009(2) 0.00238(16) -0.00190(19)
O2 0.0077(2) 0.0026(4) 0.0109(2) -0.0003(2) -0.00037(18) -0.0003(2)
N1 0.00616(12) 0.0052(3) 0.00854(14) -0.00169(13) 0.00359(10) -0.00214(13)
N2 0.00535(11) 0.0034(2) 0.00629(12) -0.00002(12) 0.00012(10) -0.00020(12)
C1 0.00465(15) 0.0037(3) 0.00495(16) 0.00035(16) 0.00107(13) -0.00051(15)
C2 0.00377(14) 0.0043(3) 0.00481(16) 0.00002(16) 0.00082(12) -0.00085(15)
C3 0.00390(15) 0.0060(4) 0.00698(17) 0.00037(16) 0.00043(13) -0.00132(17)
C4 0.00438(16) 0.0071(4) 0.00897(19) 0.00099(18) 0.00144(14) -0.00128(18)
C5 0.00594(16) 0.0064(4) 0.00921(19) 0.00153(19) 0.00230(14) -0.00176(18)
C6 0.00627(16) 0.0074(4) 0.00629(17) 0.00132(18) 0.00184(14) -0.00220(17)
C7 0.00433(14) 0.0031(3) 0.00484(15) 0.00012(16) 0.00142(12) -0.00076(15)
C8 0.00522(15) 0.0038(3) 0.00590(16) 0.00030(17) 0.00018(13) 0.00009(16)
C9 0.00635(17) 0.0080(4) 0.00988(19) 0.00101(19) -0.00125(15) -0.0001(2)
H2 0.0171(5) 0.0125(10) 0.0280(7) -0.0038(6) -0.0013(5) -0.0021(7)
H1B 0.0182(5) 0.0198(13) 0.0239(6) -0.0004(6) 0.0121(5) -0.0068(6)
H3 0.0179(5) 0.0254(13) 0.0153(5) 0.0003(6) -0.0007(4) -0.0070(6)
H1A 0.0209(6) 0.0130(11) 0.0244(6) -0.0056(6) 0.0071(5) -0.0065(6)
H6 0.0232(6) 0.0286(15) 0.0148(5) 0.0029(7) 0.0008(5) -0.0093(6)
H4 0.0100(4) 0.0301(14) 0.0252(7) 0.0041(6) -0.0012(4) -0.0028(7)
H5 0.0180(6) 0.0277(15) 0.0254(7) 0.0076(7) 0.0075(5) -0.0085(7)
H9C 0.0222(7) 0.0171(14) 0.0444(11) -0.0047(8) -0.0057(7) -0.0049(10)
H9B 0.0194(7) 0.053(3) 0.0415(11) 0.0091(9) 0.0056(7) -0.0212(12)
H9A 0.0301(9) 0.050(2) 0.0278(9) -0.0049(11) -0.0060(7) 0.0216(11)

loop_
_atom_type_symbol
_atom_type_description
_atom_type_scat_dispersion_real
_atom_type_scat_dispersion_imag
_atom_type_scat_source
C C 0.0000 0.0000 'International Tables Vol C Tables 4.2.6.8 and 6.1.1.4'
H H 0.0000 0.0000 'International Tables Vol C Tables 4.2.6.8 and 6.1.1.4'
N N 0.0000 0.0000 'International Tables Vol C Tables 4.2.6.8 and 6.1.1.4'
O O 0.0000 0.0000 'International Tables Vol C Tables 4.2.6.8 and 6.1.1.4'

loop_
_geom_angle_atom_site_label_1
_geom_angle_atom_site_label_2
_geom_angle_atom_site_label_3
_geom_angle
C7 N1 H1B 119.78(14)
C7 N1 H1A 119.09(11)
H1B N1 H1A 120.25(18)
C8 N2 C1 122.16(6)
C8 N2 H2 118.71(12)
C1 N2 H2 119.08(13)
C6 C1 C2 119.76(5)
C6 C1 N2 118.68(5)
C2 C1 N2 121.55(6)
C3 C2 C1 119.55(6)
C3 C2 C7 117.49(5)
C1 C2 C7 122.93(5)
C4 C3 C2 120.43(6)
C4 C3 H3 119.88(11)
C2 C3 H3 119.69(11)
C3 C4 C5 120.02(5)
C3 C4 H4 120.67(13)
C5 C4 H4 119.31(13)
C4 C5 C6 119.80(6)
C4 C5 H5 120.00(11)
C6 C5 H5 120.19(11)
C5 C6 C1 120.42(6)
C5 C6 H6 120.54(12)
C1 C6 H6 119.04(12)
O1 C7 N1 123.20(6)
O1 C7 C2 120.91(6)
N1 C7 C2 115.80(7)
O2 C8 N2 121.55(6)
O2 C8 C9 122.24(8)
N2 C8 C9 116.20(7)
C8 C9 H9C 112.85(14)
C8 C9 H9B 108.97(13)
H9C C9 H9B 108.7(3)
C8 C9 H9A 109.01(14)
H9C C9 H9A 109.3(2)
H9B C9 H9A 107.9(3)

loop_
_geom_bond_atom_site_label_1
_geom_bond_atom_site_label_2
_geom_bond_distance
O1 C7 1.2511(12)
O2 C8 1.2387(12)
N1 C7 1.3351(8)
N1 H1B 1.0249(17)
N1 H1A 1.025(2)
N2 C8 1.3564(10)
N2 C1 1.4272(7)
N2 H2 1.020(2)
C1 C6 1.3988(9)
C1 C2 1.4055(8)
C2 C3 1.4002(7)
C2 C7 1.5029(9)
C3 C4 1.3960(10)
C3 H3 1.0902(17)
C4 C5 1.3972(9)
C4 H4 1.0863(15)
C5 C6 1.3979(8)
C5 H5 1.090(2)
C6 H6 1.0856(17)
C8 C9 1.5085(8)
C9 H9C 1.087(3)
C9 H9B 1.090(3)
C9 H9A 1.088(2)

loop_
_cod_related_entry_id
_cod_related_entry_database
_cod_related_entry_code
1 ChemSpider 105955
